data_1532811
loop_
_publ_author_name
'Wuernisha, T.'
'Takahashi, Y.'
'Sekizawa, K.'
'Takase, K.'
'Takano, Y.'

_publ_section_title
;
 Effects of Sr substitution for Ba on the crystal structure, oxygen
 content and electrical properties of Nd (Ba1-x Srx)2 Cu3 O7-d
;
_journal_name_full 'Journal of Alloys Compd.'
_journal_page_first 216
_journal_page_last 220
_journal_volume 377
_journal_year 2004
_chemical_formula_sum 'Ba1.8 Cu3 Nd O6.96 Sr0.2'
_chemical_name_systematic 'Nd Ba1.8 Sr0.2 (Cu3 O6.96)'
_space_group_IT_number 47
_symmetry_space_group_name_Hall '-P 2 2'
_symmetry_space_group_name_H-M 'P m m m'
_cell_angle_alpha 90
_cell_angle_beta 90
_cell_angle_gamma 90
_cell_formula_units_Z 1
_cell_length_a 3.8646
_cell_length_b 3.9043
_cell_length_c 11.741
_cell_volume 177.155
_citation_journal_id_ASTM JALCEU
_cod_data_source_file Wuernisha_JALCEU_2004_1537.cif
_cod_data_source_block Ba1.8Cu3Nd1O6.96Sr0.2
_cod_original_cell_volume 177.1548
_cod_original_formula_sum 'Ba1.8 Cu3 Nd1 O6.96 Sr0.2'
_cod_database_code 1532811

loop_
_symmetry_equiv_pos_as_xyz
x,y,z
-x,-y,z
x,-y,-z
-x,y,-z
-x,-y,-z
x,y,-z
-x,y,z
x,-y,z

loop_
_atom_site_label
_atom_site_type_symbol
_atom_site_fract_x
_atom_site_fract_y
_atom_site_fract_z
_atom_site_occupancy
_atom_site_U_iso_or_equiv
Sr2 Sr+2 0.5 0.5 0.1816 0.096 0.0
O1 O-2 0 0 0.1622 1 0.0
Cu2 Cu+2 0 0 0.3499 1 0.0
Ba1 Ba+2 0.5 0.5 0.1816 0.9 0.0
Sr1 Sr+2 0.5 0.5 0.5 0.004 0.0
Cu1 Cu+2 0 0 0 1 0.0
O2 O-2 0 0.5 0.33719 1 0.0
O5 O-2 0.5 0 0 0.04 0.0
O3 O-2 0.5 0 0.3702 1 0.0
O4 O-2 0 0.5 0 0.92 0.0
Nd1 Nd+3 0.5 0.5 0.5 0.996 0.0
Nd2 Nd+3 0.5 0.5 0.1816 0.004 0.0
